data_4020203
loop_
_publ_author_name
'Orazio A. Attanasi'
'Gianfranco Favi'
'Paolino Filippone'
'Amalija Golobi'
'Branko Stanovnik'
'Jurij Svete'

_journal_name_full 'Journal of Organic Chemistry'
_journal_page_first 4307
_journal_page_last 4313
_journal_paper_doi 10.1021/jo0480343
_journal_volume 70
_journal_year 2005
_chemical_formula_moiety 'C18 H19 N3 O7'
_chemical_formula_sum 'C18 H19 N3 O7'
_chemical_formula_weight 389.36
_space_group_IT_number 14
_symmetry_cell_setting monoclinic
_symmetry_space_group_name_Hall '-P 2yn'
_symmetry_space_group_name_H-M 'P 1 21/n 1'
_cell_angle_alpha 90.00000
_cell_angle_beta 96.840(1)
_cell_angle_gamma 90.00000
_cell_formula_units_Z 4
_cell_length_a 7.8536(1)
_cell_length_b 12.4334(2)
_cell_length_c 19.9054(4)
_cell_measurement_temperature 293
_cell_volume 1929.87(6)
_exptl_crystal_density_diffrn 1.34
_reflns_d_resolution_high .771
_reflns_d_resolution_low 6.975
_cod_original_sg_symbol_Hall -p_2yn
_cod_original_sg_symbol_H-M 'P 21/n'
_cod_database_code 4020203

loop_
_symmetry_equiv_pos_as_xyz
+x,+y,+z
1/2-x,1/2+y,1/2-z
-x,-y,-z
1/2+x,1/2-y,1/2+z

loop_
_atom_site_label
_atom_site_fract_x
_atom_site_fract_y
_atom_site_fract_z
_atom_site_U_iso_or_equiv
_atom_site_adp_type
_atom_site_calc_flag
_atom_site_calc_attached_atom
_atom_site_occupancy
_atom_site_disorder_assembly
_atom_site_disorder_group
O1 .44985(15) .64414(12) .73350(7) .0594(7) Uani ? ? 1.00000 ? ?
O2 .3637(3) .94754(15) .79330(11) .0882(11) Uani ? ? 1.00000 ? ?
O3 .3419(3) .85484(17) .88626(9) .0862(11) Uani ? ? 1.00000 ? ?
O4 -.18407(17) .71855(18) .81743(11) .0877(10) Uani ? ? 1.00000 ? ?
O5 -.04958(15) .86026(13) .77798(8) .0689(8) Uani ? ? 1.00000 ? ?
O6 .5749(2) .56446(17) .93636(9) .0825(10) Uani ? ? 1.00000 ? ?
O7 .5932(2) .39099(16) .90623(9) .0796(9) Uani ? ? 1.00000 ? ?
N1 .25624(17) .77841(14) .71153(8) .0548(8) Uani ? ? 1.00000 ? ?
N2 .32453(19) .58921(15) .83140(9) .0614(9) Uani ? ? 1.00000 ? ?
N3 .4021(2) .49270(14) .84877(9) .0608(8) Uani ? ? 1.00000 ? ?
C1 .41085(19) .67348(16) .79947(9) .0512(8) Uani ? ? 1.00000 ? ?
C2 .27128(19) .76273(16) .78522(9) .0500(8) Uani ? ? 1.00000 ? ?
C3 .3558(2) .70995(16) .68860(9) .0525(9) Uani ? ? 1.00000 ? ?
C4 .3853(2) .69590(17) .61774(10) .0602(10) Uani ? ? 1.00000 ? ?
C5 .2861(3) .7482(2) .56654(12) .0712(12) Uani ? ? 1.00000 ? ?
C6 .3177(4) .7351(2) .49969(13) .0846(14) Uani ? ? 1.00000 ? ?
C7 .4502(4) .6710(3) .48516(13) .0902(16) Uani ? ? 1.00000 ? ?
C8 .5474(4) .6184(3) .53486(16) .0950(17) Uani ? ? 1.00000 ? ?
C9 .5193(3) .6309(2) .60220(13) .0809(14) Uani ? ? 1.00000 ? ?
C10 .1145(2) .71000(16) .80938(8) .0525(9) Uani ? ? 1.00000 ? ?
C11 .1557(2) .61200(17) .83460(8) .0531(9) Uani ? ? 1.00000 ? ?
C12 .3258(2) .86620(18) .82085(11) .0602(11) Uani ? ? 1.00000 ? ?
C13 .4133(4) .9451(4) .92430(18) .1050(19) Uani ? ? 1.00000 ? ?
C14 -.0535(2) .75918(18) .80264(9) .0580(10) Uani ? ? 1.00000 ? ?
C15 -.2121(3) .9124(3) .76410(17) .0899(15) Uani ? ? 1.00000 ? ?
C16 .0480(2) .5302(2) .86461(10) .0681(11) Uani ? ? 1.00000 ? ?
C17 .5281(2) .48966(18) .90107(10) .0581(10) Uani ? ? 1.00000 ? ?
C18 .7271(4) .3716(3) .96125(19) .106(2) Uani ? ? 1.00000 ? ?
H1 .52440 .70040 .82710 .04300 Uiso ? ? 1.00000 ? ?
H3 .38260 .43720 .82140 .05100 Uiso ? ? 1.00000 ? ?
H5 .17330 .78550 .57420 .06300 Uiso ? ? 1.00000 ? ?
H6 .23020 .77120 .46110 .07500 Uiso ? ? 1.00000 ? ?
H7 .47502 .66282 .43747 .07900 Uiso ? ? 1.00000 ? ?
H8 .63852 .56933 .52302 .08600 Uiso ? ? 1.00000 ? ?
H9 .59506 .59441 .63899 .06900 Uiso ? ? 1.00000 ? ?
H131 .44920 .92030 .97890 .11100 Uiso ? ? 1.00000 ? ?
H132 .51674 .97103 .90492 .11100 Uiso ? ? 1.00000 ? ?
H133 .32561 1.00408 .92236 .11100 Uiso ? ? 1.00000 ? ?
H151 -.27800 .90290 .80010 .07500 Uiso ? ? 1.00000 ? ?
H152 -.29150 .86720 .74050 .07500 Uiso ? ? 1.00000 ? ?
H153 -.19501 .99310 .75001 .07500 Uiso ? ? 1.00000 ? ?
H162 .02230 .46070 .83111 .05900 Uiso ? ? 1.00000 ? ?
H161 -.06230 .55830 .86320 .05900 Uiso ? ? 1.00000 ? ?
H163 .09360 .51130 .90660 .05900 Uiso ? ? 1.00000 ? ?
H181 .76420 .44410 .97350 .09100 Uiso ? ? 1.00000 ? ?
H182 .68298 .33566 1.00004 .09100 Uiso ? ? 1.00000 ? ?
H183 .82384 .33020 .94606 .09100 Uiso ? ? 1.00000 ? ?

loop_
_atom_site_aniso_label
_atom_site_aniso_U_11
_atom_site_aniso_U_22
_atom_site_aniso_U_33
_atom_site_aniso_U_12
_atom_site_aniso_U_13
_atom_site_aniso_U_23
O1 .0582(6) .0597(8) .0610(7) .0106(5) .0092(5) .0023(6)
O2 .1101(12) .0570(10) .1022(12) -.0209(8) .0313(9) -.0104(9)
O3 .1047(12) .0773(12) .0733(11) -.0195(9) -.0033(7) -.0096(9)
O4 .0429(7) .1033(14) .1185(13) -.0077(7) .0165(6) .0144(10)
O5 .0435(6) .0697(10) .0942(9) .0056(5) .0103(5) -.0001(7)
O6 .0951(10) .0742(11) .0744(9) -.0232(8) -.0062(7) -.0014(9)
O7 .0786(9) .0731(11) .0837(10) .0169(7) -.0039(7) .0111(8)
N1 .0507(7) .0551(9) .0597(9) .0033(6) .0109(6) .0058(7)
N2 .0484(7) .0547(10) .0810(10) -.0016(6) .0072(6) .0144(8)
N3 .0671(8) .0471(9) .0654(9) -.0021(7) -.0045(7) .0021(7)
C1 .0428(7) .0515(10) .0592(9) -.0028(6) .0056(6) .0043(8)
C2 .0412(7) .0530(10) .0559(9) -.0022(6) .0056(6) -.0003(8)
C3 .0501(8) .0500(10) .0569(9) -.0023(7) .0048(7) .0040(8)
C4 .0672(10) .0516(11) .0628(11) .0003(8) .0122(8) -.0007(8)
C5 .0858(13) .0624(13) .0639(12) .0075(9) .0029(9) -.0046(10)
C6 .1155(17) .0731(15) .0633(12) .0068(13) .0030(11) .0018(11)
C7 .120(2) .0838(17) .0689(13) .0046(15) .0207(13) -.0094(13)
C8 .1118(18) .098(2) .0798(16) .0237(16) .0321(14) -.0056(15)
C9 .0857(13) .0878(17) .0719(13) .0199(12) .0199(10) .0024(12)
C10 .0432(8) .0611(12) .0532(9) -.0075(7) .0056(6) -.0019(8)
C11 .0477(8) .0599(12) .0513(8) -.0122(7) .0047(6) -.0018(8)
C12 .0431(7) .0550(12) .0821(13) -.0014(7) .0064(7) -.0084(10)
C13 .1043(18) .108(2) .1006(19) -.0140(17) .0049(14) -.0417(19)
C14 .0406(8) .0730(14) .0599(10) -.0069(8) .0043(6) -.0045(9)
C15 .0512(10) .0851(17) .133(2) .0137(10) .0090(11) .0019(16)
C16 .0626(9) .0768(14) .0653(11) -.0206(9) .0093(8) .0077(9)
C17 .0579(9) .0584(13) .0576(10) -.0072(9) .0055(8) .0039(10)
C18 .0837(14) .125(3) .1044(19) .0228(16) -.0086(13) .0345(19)

loop_
_geom_bond_atom_site_label_1
_geom_bond_atom_site_label_2
_geom_bond_site_symmetry_1
_geom_bond_site_symmetry_2
_geom_bond_distance
_geom_bond_publ_flag
O1 C1 . . 1.431(2) ?
O1 C3 . . 1.362(2) ?
O2 C12 . . 1.205(3) ?
O3 C12 . . 1.301(3) ?
O3 C13 . . 1.431(5) ?
O4 C14 . . 1.210(3) ?
O5 C14 . . 1.351(3) ?
O5 C15 . . 1.429(3) ?
O6 C17 . . 1.197(3) ?
O7 C17 . . 1.328(3) ?
O7 C18 . . 1.445(4) ?
N1 C2 . . 1.471(2) ?
N1 C3 . . 1.277(2) ?
N2 N3 . . 1.371(2) ?
N2 C1 . . 1.437(3) ?
N2 C11 . . 1.364(2) ?
N3 C17 . . 1.349(2) ?
N3 H3 . . .8812(17) ?
C1 C2 . . 1.562(2) ?
C1 H1 . . 1.0455(15) ?
C2 C10 . . 1.523(2) ?
C2 C12 . . 1.506(3) ?
C3 C4 . . 1.467(3) ?
C4 C5 . . 1.371(3) ?
C4 C9 . . 1.391(3) ?
C5 C6 . . 1.392(4) ?
C5 H5 . . 1.028(2) ?
C6 C7 . . 1.368(5) ?
C6 H6 . . 1.067(3) ?
C7 C8 . . 1.345(4) ?
C7 H7 . . .997(3) ?
C8 C9 . . 1.393(4) ?
C8 H8 . . .990(3) ?
C9 H9 . . .996(3) ?
C10 C11 . . 1.343(3) ?
C10 C14 . . 1.446(2) ?
C11 C16 . . 1.493(3) ?
C13 H131 . . 1.133(4) ?
C13 H132 . . .994(4) ?
C13 H133 . . 1.003(4) ?
C15 H151 . . .940(3) ?
C15 H152 . . .925(3) ?
C15 H153 . . 1.055(3) ?
C16 H162 . . 1.095(2) ?
C16 H161 . . .931(2) ?
C16 H163 . . .900(2) ?
C18 H181 . . .970(4) ?
C18 H182 . . .990(4) ?
C18 H183 . . .994(4) ?

loop_
_cod_related_entry_id
_cod_related_entry_database
_cod_related_entry_code
1 ChemSpider 9340264
